data_7701559
loop_
_publ_author_name
'Gharib, Maniya'
'Esrafili, Leili'
'Morsali, Ali'
'Retailleau, Pascal'

_publ_section_title
;
 Solvent-assisted ligand exchange (SALE) for the enhancement of epoxide
 ring-opening reaction catalysis based on three amide-functionalized
 metal-organic frameworks.
;
_journal_issue 24
_journal_name_full 'Dalton transactions (Cambridge, England : 2003)'
_journal_page_first 8803
_journal_page_last 8814
_journal_paper_doi 10.1039/c9dt00941h
_journal_volume 48
_journal_year 2019
_chemical_formula_moiety 'C32 H22 Co N4 O7, 1.688(C3 H7 N O)'
_chemical_formula_sum 'C37.06 H33.82 Co N5.69 O8.69'
_chemical_formula_weight 756.87
_space_group_crystal_system triclinic
_space_group_IT_number 2
_space_group_name_Hall '-P 1'
_space_group_name_H-M_alt 'P -1'
_atom_sites_solution_hydrogens difmap
_atom_sites_solution_primary dual
_atom_sites_solution_secondary difmap
_audit_creation_method SHELXL-2018/3
_audit_update_record
;
2019-04-18 deposited with the CCDC.	2019-04-24 downloaded from the CCDC.
;
_cell_angle_alpha 112.459(14)
_cell_angle_beta 99.528(13)
_cell_angle_gamma 105.874(10)
_cell_formula_units_Z 2
_cell_length_a 9.9159(7)
_cell_length_b 14.941(2)
_cell_length_c 15.0690(11)
_cell_measurement_reflns_used 946
_cell_measurement_temperature 293(2)
_cell_measurement_theta_max 25.4
_cell_measurement_theta_min 3.1
_cell_volume 1890.7(5)
_computing_cell_refinement
;
CrystalClear-SM Expert 2.1 b45 (Rigaku, 2015)
;
_computing_data_collection
;
CrystalClear-SM Expert 2.1 b45 (Rigaku, 2015)
;
_computing_data_reduction
;
CrystalClear-SM Expert 2.1 b45 (Rigaku, 2015)
;
_computing_structure_refinement 'SHELXL-2018/3 (Sheldrick, 2018)'
_computing_structure_solution 'SHELXT 2014/4 (Sheldrick, 2014)'
_diffrn_ambient_temperature 293(2)
_diffrn_detector
;
Dectris Pilatus3R 200K
;
_diffrn_measured_fraction_theta_full 0.969
_diffrn_measured_fraction_theta_max 0.969
_diffrn_measurement_device_type 'Rigaku XtaLabPro MicroMax003'
_diffrn_measurement_method 'profile data from \w-scans'
_diffrn_radiation_monochromator 'Rigaku MaxFlux double bounce layer mirrors'
_diffrn_radiation_type MoK\a
_diffrn_radiation_wavelength 0.71075
_diffrn_reflns_av_R_equivalents 0.1316
_diffrn_reflns_av_unetI/netI 0.1126
_diffrn_reflns_Laue_measured_fraction_full 0.969
_diffrn_reflns_Laue_measured_fraction_max 0.969
_diffrn_reflns_limit_h_max 11
_diffrn_reflns_limit_h_min -11
_diffrn_reflns_limit_k_max 17
_diffrn_reflns_limit_k_min -17
_diffrn_reflns_limit_l_max 18
_diffrn_reflns_limit_l_min -18
_diffrn_reflns_number 20302
_diffrn_reflns_point_group_measured_fraction_full 0.969
_diffrn_reflns_point_group_measured_fraction_max 0.969
_diffrn_reflns_theta_full 25.242
_diffrn_reflns_theta_max 25.349
_diffrn_reflns_theta_min 3.832
_diffrn_source 'microsource Mo'
_diffrn_source_current 0.6
_diffrn_source_power 0.03
_diffrn_source_voltage 50.0
_exptl_absorpt_coefficient_mu 0.513
_exptl_absorpt_correction_T_max 1.000
_exptl_absorpt_correction_T_min 0.577
_exptl_absorpt_correction_type multi-scan
_exptl_absorpt_process_details 'Refqab (Higashi-Rigaku)'
_exptl_crystal_colour 'pale red'
_exptl_crystal_density_diffrn 1.329
_exptl_crystal_description prism
_exptl_crystal_F_000 785
_exptl_crystal_size_max 0.150
_exptl_crystal_size_mid 0.06
_exptl_crystal_size_min 0.04
_refine_ls_extinction_method none
_refine_ls_goodness_of_fit_ref 1.055
_refine_ls_hydrogen_treatment mixed
_refine_ls_matrix_type full
_refine_ls_number_parameters 498
_refine_ls_number_reflns 6693
_refine_ls_number_restraints 34
_refine_ls_restrained_S_all 1.056
_refine_ls_R_factor_all 0.1313
_refine_ls_R_factor_gt 0.0694
_refine_ls_shift/su_max 0.001
_refine_ls_shift/su_mean 0.000
_refine_ls_structure_factor_coef Fsqd
_refine_ls_weighting_details 'w=1/[\s^2^(Fo^2^)+(0.0625P)^2^+2.0304P] where P=(Fo^2^+2Fc^2^)/3'
_refine_ls_weighting_scheme calc
_refine_ls_wR_factor_gt 0.1468
_refine_ls_wR_factor_ref 0.1846
_reflns_Friedel_coverage 0.000
_reflns_number_gt 4030
_reflns_number_total 6710
_reflns_threshold_expression 'I > 2\s(I)'
_cod_data_source_file c9dt00941h2.cif
_cod_data_source_block TMU-49
_cod_depositor_comments
;
The following automatic conversions were performed:

data item '_exptl_absorpt_correction_type' value 'Multi-scan' was
changed to 'multi-scan' in accordance with the
/home/data/users/saulius/crontab/automatic-downloads/current/RSC/lib/dictionaries/cif_core.dic
dictionary named 'cif_core.dic' version 2.4.2 last updated on
2011-04-26.

Automatic conversion script
Id: cif_fix_values 6909 2019-04-08 15:41:33Z antanas 
;
_cod_original_cell_volume 1890.7(4)
_cod_database_code 7701559
_shelx_shelxl_version_number 2018/3
_shelx_space_group_comment
;
The symmetry employed for this shelxl refinement is uniquely defined
by the following loop, which should always be used as a source of
symmetry information in preference to the above space-group names.
They are only intended as comments.
;
_smtbx_masks_special_details
;
A solvent mask was calculated and 75 electrons were 
found in a volume of 360\%A^3 in 1 void. 
This is consistent with the presence of 
1[C3H7NO] per formula unit 
which account for 80.0 electrons.
;
_smtbx_masks_void_probe_radius 1.2
_smtbx_masks_void_truncation_radius 1.2
_olex2_submission_special_instructions 'No special instructions were received'

loop_
_space_group_symop_operation_xyz
'x, y, z'
'-x, -y, -z'

loop_
_atom_site_label
_atom_site_type_symbol
_atom_site_fract_x
_atom_site_fract_y
_atom_site_fract_z
_atom_site_U_iso_or_equiv
_atom_site_adp_type
_atom_site_occupancy
_atom_site_site_symmetry_order
_atom_site_calc_flag
_atom_site_refinement_flags_posn
Co1 Co 0.14239(8) 1.03691(6) 0.91706(5) 0.0326(2) Uani 1 1 d .
O2 O -0.2498(4) 0.9077(3) 0.9336(3) 0.0387(9) Uani 1 1 d .
O1 O -0.0527(4) 0.9250(3) 0.8804(3) 0.0413(9) Uani 1 1 d .
O5 O -0.3357(4) 0.8648(3) 0.1095(3) 0.0415(9) Uani 1 1 d .
O4 O -0.1358(4) 0.9811(3) 0.2304(3) 0.0421(9) Uani 1 1 d .
N1 N 0.2306(5) 0.9141(4) 0.8869(3) 0.0379(10) Uani 1 1 d .
N4 N 1.0447(5) 0.1554(4) 0.9390(3) 0.0392(10) Uani 1 1 d .
O3 O -0.5142(5) 0.8554(4) 0.4939(3) 0.0688(15) Uani 1 1 d .
C1 C -0.1879(6) 0.9088(4) 0.8674(4) 0.0352(11) Uani 1 1 d .
C2 C -0.2772(6) 0.8899(4) 0.7675(4) 0.0379(12) Uani 1 1 d .
N2 N 0.5097(6) 0.6789(4) 0.9018(4) 0.0511(12) Uani 1 1 d .
H2 H 0.536980 0.734034 0.958121 0.061 Uiso 1 1 calc R
O8 O 0.8912(7) 0.3485(5) 0.7290(5) 0.0917(18) Uani 1 1 d .
O7 O 0.8028(6) 0.4089(4) 1.0628(4) 0.0777(16) Uani 1 1 d .
C29 C 0.9961(7) 0.3014(5) 1.0457(5) 0.0478(14) Uani 1 1 d .
H29 H 1.010550 0.350397 1.110731 0.057 Uiso 1 1 calc R
C30 C 1.0634(6) 0.2301(4) 1.0301(4) 0.0434(13) Uani 1 1 d .
H30 H 1.125496 0.233858 1.085946 0.052 Uiso 1 1 calc R
O6 O 0.3634(7) 0.5997(5) 0.7437(4) 0.102(2) Uani 1 1 d .
N3 N 0.8010(5) 0.4073(4) 0.9117(4) 0.0484(12) Uani 1 1 d .
H3 H 0.830138 0.382683 0.859965 0.058 Uiso 1 1 calc R
C3 C -0.4079(7) 0.9083(6) 0.7557(4) 0.0541(17) Uani 1 1 d .
H3A H -0.444629 0.927984 0.810148 0.065 Uiso 1 1 calc R
C28 C 0.9058(6) 0.2994(4) 0.9629(5) 0.0439(13) Uani 1 1 d .
C32 C 0.8879(7) 0.2238(5) 0.8691(5) 0.0534(16) Uani 1 1 d .
H32 H 0.829496 0.219762 0.811609 0.064 Uiso 1 1 calc R
C10 C -0.4692(6) 0.8236(5) 0.2519(4) 0.0465(14) Uani 1 1 d .
H10 H -0.523255 0.781634 0.184283 0.056 Uiso 1 1 calc R
C22 C 0.6329(7) 0.6069(5) 0.9913(5) 0.0542(16) Uani 1 1 d .
H22 H 0.620360 0.651601 1.049506 0.065 Uiso 1 1 calc R
C4 C -0.4837(7) 0.8978(6) 0.6647(5) 0.0593(18) Uani 1 1 d .
H4 H -0.569920 0.911445 0.657940 0.071 Uiso 1 1 calc R
C24 C 0.7254(6) 0.4746(4) 0.9112(5) 0.0446(14) Uani 1 1 d .
C31 C 0.9580(7) 0.1535(5) 0.8613(5) 0.0513(15) Uani 1 1 d .
H31 H 0.942815 0.101948 0.797351 0.062 Uiso 1 1 calc R
C23 C 0.7046(7) 0.5420(5) 0.9965(5) 0.0554(16) Uani 1 1 d .
H23 H 0.739867 0.543131 1.058250 0.067 Uiso 1 1 calc R
C7 C -0.2298(7) 0.8553(5) 0.6838(4) 0.0531(16) Uani 1 1 d .
H7 H -0.145301 0.839426 0.689280 0.064 Uiso 1 1 calc R
C14 C -0.2634(6) 0.9149(4) 0.2014(4) 0.0349(12) Uani 1 1 d .
C9 C -0.5261(6) 0.8117(5) 0.3263(4) 0.0469(15) Uani 1 1 d .
H9 H -0.618762 0.761752 0.308749 0.056 Uiso 1 1 calc R
C21 C 0.5787(6) 0.6074(5) 0.9010(5) 0.0472(14) Uani 1 1 d .
N5 N 1.0749(8) 0.3106(6) 0.6732(6) 0.099(2) Uani 1 1 d .
C17 C 0.3473(6) 0.7558(5) 0.8502(5) 0.0449(13) Uani 1 1 d .
C25 C 0.6737(7) 0.4761(5) 0.8202(5) 0.0567(16) Uani 1 1 d .
H25 H 0.689382 0.433026 0.762511 0.068 Uiso 1 1 calc R
C11 C -0.3303(6) 0.8988(4) 0.2788(4) 0.0402(13) Uani 1 1 d .
C6 C -0.3047(7) 0.8440(6) 0.5935(4) 0.0637(19) Uani 1 1 d .
H6 H -0.270994 0.820625 0.538111 0.076 Uiso 1 1 calc R
C19 C 0.1935(9) 0.8345(6) 0.7962(5) 0.068(2) Uani 1 1 d .
H19 H 0.126116 0.831336 0.743133 0.082 Uiso 1 1 calc R
C5 C -0.4302(7) 0.8669(5) 0.5838(4) 0.0511(16) Uani 1 1 d .
C16 C 0.3833(8) 0.8353(6) 0.9428(5) 0.067(2) Uani 1 1 d .
H16 H 0.449508 0.838867 0.996740 0.080 Uiso 1 1 calc R
C8 C -0.4471(7) 0.8728(5) 0.4247(4) 0.0512(15) Uani 1 1 d .
C33 C 1.0185(11) 0.3712(7) 0.7304(7) 0.082(2) Uani 1 1 d .
H33 H 1.082727 0.438172 0.776682 0.098 Uiso 1 1 calc R
C27 C 0.8334(7) 0.3769(5) 0.9839(5) 0.0489(14) Uani 1 1 d .
C15 C 0.3234(8) 0.9115(6) 0.9588(5) 0.066(2) Uani 1 1 d .
H15 H 0.350155 0.964037 1.024102 0.080 Uiso 1 1 calc R
C26 C 0.5998(8) 0.5404(5) 0.8143(5) 0.0612(18) Uani 1 1 d .
H26 H 0.563939 0.539313 0.752678 0.073 Uiso 1 1 calc R
C12 C -0.2545(7) 0.9596(5) 0.3797(4) 0.0553(17) Uani 1 1 d .
H12 H -0.161336 1.009428 0.398271 0.066 Uiso 1 1 calc R
C20 C 0.4086(8) 0.6726(5) 0.8276(5) 0.0587(17) Uani 1 1 d .
C13 C -0.3116(7) 0.9491(6) 0.4538(5) 0.064(2) Uani 1 1 d .
H13 H -0.259979 0.992336 0.521592 0.077 Uiso 1 1 calc R
C18 C 0.2489(9) 0.7572(6) 0.7769(5) 0.077(2) Uani 1 1 d .
H18 H 0.218336 0.703939 0.711575 0.093 Uiso 1 1 calc R
C34 C 1.2260(13) 0.3401(11) 0.6818(11) 0.152(5) Uani 1 1 d .
H34A H 1.278519 0.408698 0.736533 0.227 Uiso 1 1 calc GR
H34B H 1.239719 0.340094 0.620258 0.227 Uiso 1 1 calc GR
H34C H 1.262570 0.291566 0.694578 0.227 Uiso 1 1 calc GR
C35 C 0.9743(18) 0.2148(11) 0.5924(13) 0.248(12) Uani 1 1 d .
H35A H 0.877378 0.203305 0.599379 0.372 Uiso 1 1 calc GR
H35B H 1.003528 0.158927 0.593587 0.372 Uiso 1 1 calc GR
H35C H 0.974101 0.217203 0.529671 0.372 Uiso 1 1 calc GR

loop_
_atom_site_aniso_label
_atom_site_aniso_U_11
_atom_site_aniso_U_22
_atom_site_aniso_U_33
_atom_site_aniso_U_23
_atom_site_aniso_U_13
_atom_site_aniso_U_12
Co1 0.0353(4) 0.0401(4) 0.0367(4) 0.0242(3) 0.0142(3) 0.0225(3)
O2 0.042(2) 0.054(2) 0.0357(19) 0.0281(18) 0.0174(17) 0.0255(18)
O1 0.035(2) 0.046(2) 0.051(2) 0.0262(19) 0.0164(17) 0.0196(18)
O5 0.047(2) 0.046(2) 0.035(2) 0.0195(18) 0.0130(17) 0.0198(19)
O4 0.039(2) 0.051(2) 0.043(2) 0.0262(19) 0.0143(17) 0.0182(19)
N1 0.037(2) 0.047(3) 0.043(3) 0.027(2) 0.014(2) 0.023(2)
N4 0.042(3) 0.039(2) 0.047(3) 0.024(2) 0.014(2) 0.022(2)
O3 0.048(3) 0.129(4) 0.044(2) 0.057(3) 0.016(2) 0.026(3)
C1 0.040(3) 0.038(3) 0.037(3) 0.021(2) 0.012(2) 0.024(2)
C2 0.034(3) 0.048(3) 0.041(3) 0.026(3) 0.014(2) 0.019(2)
N2 0.050(3) 0.045(3) 0.068(3) 0.025(3) 0.016(3) 0.033(2)
O8 0.074(4) 0.128(5) 0.096(4) 0.057(4) 0.037(3) 0.053(4)
O7 0.120(4) 0.086(4) 0.098(4) 0.065(3) 0.072(4) 0.083(4)
C29 0.054(4) 0.040(3) 0.065(4) 0.032(3) 0.022(3) 0.026(3)
C30 0.051(3) 0.046(3) 0.043(3) 0.023(3) 0.011(3) 0.028(3)
O6 0.123(5) 0.085(4) 0.076(4) 0.001(3) -0.010(3) 0.081(4)
N3 0.052(3) 0.046(3) 0.062(3) 0.027(3) 0.023(2) 0.033(2)
C3 0.051(4) 0.095(5) 0.039(3) 0.039(3) 0.024(3) 0.042(4)
C28 0.042(3) 0.037(3) 0.062(4) 0.028(3) 0.016(3) 0.021(3)
C32 0.060(4) 0.053(4) 0.056(4) 0.026(3) 0.006(3) 0.038(3)
C10 0.044(3) 0.053(4) 0.035(3) 0.019(3) 0.005(2) 0.012(3)
C22 0.073(4) 0.052(4) 0.061(4) 0.029(3) 0.030(3) 0.046(4)
C4 0.051(4) 0.094(5) 0.052(4) 0.042(4) 0.018(3) 0.039(4)
C24 0.041(3) 0.040(3) 0.066(4) 0.029(3) 0.016(3) 0.027(3)
C31 0.059(4) 0.049(4) 0.050(3) 0.021(3) 0.006(3) 0.034(3)
C23 0.066(4) 0.054(4) 0.063(4) 0.031(3) 0.020(3) 0.038(3)
C7 0.050(4) 0.077(4) 0.039(3) 0.022(3) 0.019(3) 0.035(3)
C14 0.041(3) 0.043(3) 0.040(3) 0.026(3) 0.020(2) 0.027(3)
C9 0.037(3) 0.064(4) 0.044(3) 0.034(3) 0.011(3) 0.012(3)
C21 0.042(3) 0.040(3) 0.066(4) 0.025(3) 0.014(3) 0.024(3)
N5 0.074(5) 0.078(5) 0.116(6) 0.018(5) 0.044(5) 0.018(4)
C17 0.042(3) 0.044(3) 0.057(4) 0.026(3) 0.013(3) 0.024(3)
C25 0.062(4) 0.054(4) 0.057(4) 0.019(3) 0.014(3) 0.036(3)
C11 0.044(3) 0.050(3) 0.042(3) 0.030(3) 0.017(3) 0.024(3)
C6 0.054(4) 0.105(6) 0.036(3) 0.027(4) 0.022(3) 0.036(4)
C19 0.087(5) 0.073(5) 0.049(4) 0.017(4) 0.002(4) 0.062(4)
C5 0.045(3) 0.075(4) 0.040(3) 0.035(3) 0.015(3) 0.018(3)
C16 0.077(5) 0.070(5) 0.052(4) 0.021(4) -0.004(3) 0.048(4)
C8 0.049(4) 0.078(4) 0.044(3) 0.039(3) 0.021(3) 0.027(3)
C33 0.090(7) 0.072(5) 0.083(6) 0.027(5) 0.026(5) 0.042(5)
C27 0.050(4) 0.044(3) 0.072(4) 0.033(3) 0.028(3) 0.029(3)
C15 0.081(5) 0.069(5) 0.048(4) 0.018(3) 0.002(3) 0.050(4)
C26 0.072(5) 0.061(4) 0.066(4) 0.029(4) 0.016(4) 0.050(4)
C12 0.057(4) 0.058(4) 0.038(3) 0.022(3) 0.010(3) 0.005(3)
C20 0.061(4) 0.054(4) 0.058(4) 0.018(3) 0.009(3) 0.033(3)
C13 0.054(4) 0.088(5) 0.036(3) 0.026(3) 0.016(3) 0.007(4)
C18 0.091(6) 0.074(5) 0.049(4) 0.004(4) -0.006(4) 0.057(5)
C34 0.110(10) 0.130(11) 0.205(14) 0.055(10) 0.084(10) 0.040(8)
C35 0.165(15) 0.116(11) 0.26(2) -0.088(12) 0.107(14) -0.016(11)

loop_
_atom_type_symbol
_atom_type_description
_atom_type_scat_dispersion_real
_atom_type_scat_dispersion_imag
_atom_type_scat_source
C C 0.0033 0.0016 'International Tables Vol C Tables 4.2.6.8 and 6.1.1.4'
H H 0.0000 0.0000 'International Tables Vol C Tables 4.2.6.8 and 6.1.1.4'
Co Co 0.3494 0.9721 'International Tables Vol C Tables 4.2.6.8 and 6.1.1.4'
N N 0.0061 0.0033 'International Tables Vol C Tables 4.2.6.8 and 6.1.1.4'
O O 0.0106 0.0060 'International Tables Vol C Tables 4.2.6.8 and 6.1.1.4'

loop_
_geom_angle_atom_site_label_1
_geom_angle_atom_site_label_2
_geom_angle_atom_site_label_3
_geom_angle
_geom_angle_site_symmetry_1
_geom_angle_site_symmetry_3
O2 Co1 O5 93.51(14) 2_577 2_576
O2 Co1 O4 152.51(15) 2_577 2_576
O2 Co1 N1 87.41(16) 2_577 .
O2 Co1 N4 95.68(16) 2_577 1_465
O1 Co1 O2 108.99(15) . 2_577
O1 Co1 O5 157.00(14) . 2_576
O1 Co1 O4 97.59(15) . 2_576
O1 Co1 N1 85.85(16) . .
O1 Co1 N4 92.29(16) . 1_465
O4 Co1 O5 59.52(14) 2_576 2_576
O4 Co1 N1 87.64(15) 2_576 .
O4 Co1 N4 90.01(16) 2_576 1_465
N1 Co1 O5 90.57(15) . 2_576
N1 Co1 N4 176.79(18) . 1_465
N4 Co1 O5 90.12(15) 1_465 2_576
C1 O2 Co1 125.0(3) . 2_577
C1 O1 Co1 142.4(4) . .
C14 O5 Co1 86.3(3) . 2_576
C14 O4 Co1 93.1(3) . 2_576
C19 N1 Co1 123.4(4) . .
C15 N1 Co1 122.1(4) . .
C15 N1 C19 114.6(5) . .
C30 N4 Co1 123.0(3) . 1_645
C31 N4 Co1 120.4(4) . 1_645
C31 N4 C30 116.5(5) . .
C5 O3 C8 120.3(5) . .
O2 C1 O1 123.6(4) . .
O2 C1 C2 119.2(5) . .
O1 C1 C2 117.3(4) . .
C3 C2 C1 121.7(5) . .
C7 C2 C1 120.2(5) . .
C7 C2 C3 118.1(5) . .
C21 N2 H2 115.6 . .
C20 N2 H2 115.6 . .
C20 N2 C21 128.9(6) . .
C30 C29 H29 120.4 . .
C30 C29 C28 119.2(6) . .
C28 C29 H29 120.4 . .
N4 C30 C29 123.8(5) . .
N4 C30 H30 118.1 . .
C29 C30 H30 118.1 . .
C24 N3 H3 116.1 . .
C27 N3 H3 116.1 . .
C27 N3 C24 127.8(5) . .
C2 C3 H3A 119.5 . .
C4 C3 C2 121.1(5) . .
C4 C3 H3A 119.5 . .
C29 C28 C27 117.2(6) . .
C32 C28 C29 117.2(5) . .
C32 C28 C27 125.6(5) . .
C28 C32 H32 120.4 . .
C28 C32 C31 119.3(5) . .
C31 C32 H32 120.4 . .
C9 C10 H10 120.2 . .
C9 C10 C11 119.6(5) . .
C11 C10 H10 120.2 . .
C23 C22 H22 119.4 . .
C23 C22 C21 121.2(6) . .
C21 C22 H22 119.4 . .
C3 C4 H4 120.4 . .
C5 C4 C3 119.2(6) . .
C5 C4 H4 120.4 . .
C23 C24 N3 123.9(5) . .
C23 C24 C25 118.2(5) . .
C25 C24 N3 117.9(6) . .
N4 C31 C32 123.9(6) . .
N4 C31 H31 118.0 . .
C32 C31 H31 118.0 . .
C22 C23 C24 120.9(6) . .
C22 C23 H23 119.5 . .
C24 C23 H23 119.5 . .
C2 C7 H7 119.5 . .
C6 C7 C2 121.0(6) . .
C6 C7 H7 119.5 . .
O5 C14 C11 120.4(5) . .
O4 C14 O5 120.9(4) . .
O4 C14 C11 118.7(5) . .
C10 C9 H9 119.9 . .
C8 C9 C10 120.1(5) . .
C8 C9 H9 119.9 . .
C22 C21 N2 118.0(6) . .
C22 C21 C26 118.6(5) . .
C26 C21 N2 123.3(5) . .
C33 N5 C34 123.6(9) . .
C33 N5 C35 116.8(10) . .
C34 N5 C35 119.2(11) . .
C16 C17 C20 123.9(5) . .
C16 C17 C18 114.9(6) . .
C18 C17 C20 121.3(6) . .
C24 C25 H25 119.5 . .
C26 C25 C24 121.0(6) . .
C26 C25 H25 119.5 . .
C10 C11 C14 121.8(5) . .
C12 C11 C10 118.3(5) . .
C12 C11 C14 119.9(5) . .
C7 C6 H6 119.8 . .
C7 C6 C5 120.4(6) . .
C5 C6 H6 119.8 . .
N1 C19 H19 118.2 . .
N1 C19 C18 123.5(6) . .
C18 C19 H19 118.2 . .
C4 C5 O3 116.1(6) . .
C4 C5 C6 120.0(5) . .
C6 C5 O3 123.8(5) . .
C17 C16 H16 119.5 . .
C17 C16 C15 121.1(6) . .
C15 C16 H16 119.5 . .
C9 C8 O3 115.8(5) . .
C9 C8 C13 121.8(5) . .
C13 C8 O3 122.4(5) . .
O8 C33 N5 126.4(9) . .
O8 C33 H33 116.8 . .
N5 C33 H33 116.8 . .
O7 C27 N3 122.8(6) . .
O7 C27 C28 120.1(5) . .
N3 C27 C28 117.1(6) . .
N1 C15 C16 124.0(6) . .
N1 C15 H15 118.0 . .
C16 C15 H15 118.0 . .
C21 C26 H26 120.0 . .
C25 C26 C21 120.0(6) . .
C25 C26 H26 120.0 . .
C11 C12 H12 118.9 . .
C13 C12 C11 122.3(6) . .
C13 C12 H12 118.9 . .
N2 C20 C17 118.0(6) . .
O6 C20 N2 121.9(6) . .
O6 C20 C17 120.0(6) . .
C8 C13 C12 117.9(6) . .
C8 C13 H13 121.0 . .
C12 C13 H13 121.0 . .
C17 C18 C19 121.9(6) . .
C17 C18 H18 119.0 . .
C19 C18 H18 119.0 . .
N5 C34 H34A 109.5 . .
N5 C34 H34B 109.5 . .
N5 C34 H34C 109.5 . .
H34A C34 H34B 109.5 . .
H34A C34 H34C 109.5 . .
H34B C34 H34C 109.5 . .
N5 C35 H35A 109.5 . .
N5 C35 H35B 109.5 . .
N5 C35 H35C 109.5 . .
H35A C35 H35B 109.5 . .
H35A C35 H35C 109.5 . .
H35B C35 H35C 109.5 . .

loop_
_geom_bond_atom_site_label_1
_geom_bond_atom_site_label_2
_geom_bond_distance
_geom_bond_site_symmetry_2
Co1 O2 2.045(3) 2_577
Co1 O1 2.003(4) .
Co1 O5 2.270(4) 2_576
Co1 O4 2.122(3) 2_576
Co1 N1 2.170(4) .
Co1 N4 2.186(4) 1_465
O2 C1 1.257(6) .
O1 C1 1.263(6) .
O5 C14 1.256(6) .
O4 C14 1.254(6) .
N1 C19 1.331(8) .
N1 C15 1.321(7) .
N4 C30 1.341(7) .
N4 C31 1.318(7) .
O3 C5 1.387(7) .
O3 C8 1.394(6) .
C1 C2 1.493(7) .
C2 C3 1.394(8) .
C2 C7 1.382(8) .
N2 H2 0.8600 .
N2 C21 1.416(7) .
N2 C20 1.327(8) .
O8 C33 1.208(10) .
O7 C27 1.224(8) .
C29 H29 0.9300 .
C29 C30 1.372(8) .
C29 C28 1.395(8) .
C30 H30 0.9300 .
O6 C20 1.215(8) .
N3 H3 0.8600 .
N3 C24 1.410(7) .
N3 C27 1.355(7) .
C3 H3A 0.9300 .
C3 C4 1.379(8) .
C28 C32 1.376(9) .
C28 C27 1.485(8) .
C32 H32 0.9300 .
C32 C31 1.391(8) .
C10 H10 0.9300 .
C10 C9 1.384(8) .
C10 C11 1.394(8) .
C22 H22 0.9300 .
C22 C23 1.367(8) .
C22 C21 1.381(8) .
C4 H4 0.9300 .
C4 C5 1.378(9) .
C24 C23 1.388(9) .
C24 C25 1.393(8) .
C31 H31 0.9300 .
C23 H23 0.9300 .
C7 H7 0.9300 .
C7 C6 1.361(8) .
C14 C11 1.497(7) .
C9 H9 0.9300 .
C9 C8 1.355(8) .
C21 C26 1.399(9) .
N5 C33 1.309(11) .
N5 C34 1.410(13) .
N5 C35 1.418(14) .
C17 C16 1.349(9) .
C17 C20 1.480(9) .
C17 C18 1.359(8) .
C25 H25 0.9300 .
C25 C26 1.377(8) .
C11 C12 1.376(8) .
C6 H6 0.9300 .
C6 C5 1.378(9) .
C19 H19 0.9300 .
C19 C18 1.365(9) .
C16 H16 0.9300 .
C16 C15 1.384(9) .
C8 C13 1.372(9) .
C33 H33 0.9300 .
C15 H15 0.9300 .
C26 H26 0.9300 .
C12 H12 0.9300 .
C12 C13 1.374(8) .
C13 H13 0.9300 .
C18 H18 0.9300 .
C34 H34A 0.9600 .
C34 H34B 0.9600 .
C34 H34C 0.9600 .
C35 H35A 0.9600 .
C35 H35B 0.9600 .
C35 H35C 0.9600 .

loop_
_geom_torsion_atom_site_label_1
_geom_torsion_atom_site_label_2
_geom_torsion_atom_site_label_3
_geom_torsion_atom_site_label_4
_geom_torsion
_geom_torsion_site_symmetry_1
Co1 O2 C1 O1 14.7(7) 2_577
Co1 O2 C1 C2 -165.4(3) 2_577
Co1 O1 C1 O2 -97.5(6) .
Co1 O1 C1 C2 82.6(7) .
Co1 O5 C14 O4 -3.3(5) 2_576
Co1 O5 C14 C11 174.8(4) 2_576
Co1 O4 C14 O5 3.6(5) 2_576
Co1 O4 C14 C11 -174.6(4) 2_576
Co1 N1 C19 C18 179.9(6) .
Co1 N1 C15 C16 -179.4(6) .
Co1 N4 C30 C29 -176.1(4) 1_645
Co1 N4 C31 C32 177.8(5) 1_645
O2 C1 C2 C3 23.7(8) .
O2 C1 C2 C7 -157.6(5) .
O1 C1 C2 C3 -156.4(6) .
O1 C1 C2 C7 22.3(8) .
O5 C14 C11 C10 4.5(8) .
O5 C14 C11 C12 -175.1(5) .
O4 C14 C11 C10 -177.3(5) .
O4 C14 C11 C12 3.0(8) .
N1 C19 C18 C17 0.2(14) .
O3 C8 C13 C12 179.5(7) .
C1 C2 C3 C4 175.2(6) .
C1 C2 C7 C6 -175.8(6) .
C2 C3 C4 C5 1.1(11) .
C2 C7 C6 C5 -0.1(11) .
N2 C21 C26 C25 177.1(6) .
C29 C28 C32 C31 0.6(9) .
C29 C28 C27 O7 -29.3(9) .
C29 C28 C27 N3 152.1(5) .
C30 N4 C31 C32 0.5(9) .
C30 C29 C28 C32 0.9(9) .
C30 C29 C28 C27 178.9(5) .
N3 C24 C23 C22 178.6(6) .
N3 C24 C25 C26 -179.6(6) .
C3 C2 C7 C6 3.0(10) .
C3 C4 C5 O3 178.4(6) .
C3 C4 C5 C6 1.9(11) .
C28 C29 C30 N4 -1.9(9) .
C28 C32 C31 N4 -1.4(10) .
C32 C28 C27 O7 148.6(7) .
C32 C28 C27 N3 -30.1(9) .
C10 C9 C8 O3 179.6(6) .
C10 C9 C8 C13 1.6(11) .
C10 C11 C12 C13 -0.6(10) .
C22 C21 C26 C25 -0.2(10) .
C24 N3 C27 O7 -2.6(10) .
C24 N3 C27 C28 176.0(5) .
C24 C25 C26 C21 1.5(11) .
C31 N4 C30 C29 1.2(8) .
C23 C22 C21 N2 -178.1(6) .
C23 C22 C21 C26 -0.6(10) .
C23 C24 C25 C26 -2.0(10) .
C7 C2 C3 C4 -3.5(10) .
C7 C6 C5 O3 -178.6(6) .
C7 C6 C5 C4 -2.4(11) .
C14 C11 C12 C13 179.0(6) .
C9 C10 C11 C14 180.0(5) .
C9 C10 C11 C12 -0.4(9) .
C9 C8 C13 C12 -2.5(11) .
C21 N2 C20 O6 -1.7(12) .
C21 N2 C20 C17 176.3(6) .
C21 C22 C23 C24 0.1(10) .
C17 C16 C15 N1 -1.1(13) .
C25 C24 C23 C22 1.2(10) .
C11 C10 C9 C8 -0.1(10) .
C11 C12 C13 C8 2.0(11) .
C19 N1 C15 C16 2.3(11) .
C5 O3 C8 C9 145.9(6) .
C5 O3 C8 C13 -36.1(10) .
C16 C17 C20 N2 -3.0(10) .
C16 C17 C20 O6 175.0(8) .
C16 C17 C18 C19 1.0(12) .
C8 O3 C5 C4 149.9(6) .
C8 O3 C5 C6 -33.8(10) .
C27 N3 C24 C23 17.5(10) .
C27 N3 C24 C25 -165.0(6) .
C27 C28 C32 C31 -177.2(6) .
C15 N1 C19 C18 -1.8(11) .
C20 N2 C21 C22 -154.4(7) .
C20 N2 C21 C26 28.2(10) .
C20 C17 C16 C15 179.2(7) .
C20 C17 C18 C19 -178.8(7) .
C18 C17 C16 C15 -0.6(11) .
C18 C17 C20 N2 176.7(7) .
C18 C17 C20 O6 -5.2(11) .
C34 N5 C33 O8 -176.9(11) .
C35 N5 C33 O8 9.6(18) .

loop_
_smtbx_masks_void_nr
_smtbx_masks_void_average_x
_smtbx_masks_void_average_y
_smtbx_masks_void_average_z
_smtbx_masks_void_volume
_smtbx_masks_void_count_electrons
_smtbx_masks_void_content
1 -0.718 0.500 0.500 359.8 75.3 DMF
